data_7231929
loop_
_publ_author_name
'Xiao, Zufeng'
'Yang, Weiping'
'Yan, Fengyi'
'Ji, Lingbo'
'Li, Wei'
'Wang, Wei'

_publ_section_title
;
 Assembly of calix[4]arene carboxylic acid derivatives by hydrogen bonding
;
_journal_issue 3
_journal_name_full CrystEngComm
_journal_page_first 439
_journal_paper_doi 10.1039/C8CE01655K
_journal_volume 21
_journal_year 2019
_chemical_formula_sum 'C45 H36 O11'
_chemical_formula_weight 752.74
_space_group_IT_number 2
_space_group_name_Hall '-P 1'
_space_group_name_H-M_alt 'P -1'
_symmetry_cell_setting triclinic
_symmetry_space_group_name_Hall '-P 1'
_symmetry_space_group_name_H-M 'P -1'
_atom_sites_solution_hydrogens geom
_atom_sites_solution_primary direct
_atom_sites_solution_secondary difmap
_audit_creation_method SHELXL-97
_audit_update_record
;
2015-10-21 deposited with the CCDC.
2018-12-03 downloaded from the CCDC.
;
_cell_angle_alpha 64.813(6)
_cell_angle_beta 74.226(6)
_cell_angle_gamma 83.780(6)
_cell_formula_units_Z 2
_cell_length_a 10.236(2)
_cell_length_b 13.402(3)
_cell_length_c 15.695(4)
_cell_measurement_reflns_used 2908
_cell_measurement_temperature 173(2)
_cell_measurement_theta_max 24.25
_cell_measurement_theta_min 2.22
_cell_volume 1874.9(7)
_computing_cell_refinement 'Bruker SMART'
_computing_data_collection 'Bruker SMART'
_computing_data_reduction 'Bruker SAINT'
_computing_molecular_graphics 'Bruker SHELXTL'
_computing_publication_material 'Bruker SHELXTL'
_computing_structure_refinement 'Bruker SHELXTL'
_computing_structure_solution 'Bruker SHELXTL'
_diffrn_ambient_temperature 173(2)
_diffrn_measured_fraction_theta_full 0.985
_diffrn_measured_fraction_theta_max 0.985
_diffrn_measurement_device_type 'CCD area detector'
_diffrn_measurement_method 'phi and omega scans'
_diffrn_radiation_monochromator graphite
_diffrn_radiation_source 'fine-focus sealed tube'
_diffrn_radiation_type MoK\a
_diffrn_radiation_wavelength 0.71073
_diffrn_reflns_av_R_equivalents 0.0503
_diffrn_reflns_av_sigmaI/netI 0.0974
_diffrn_reflns_limit_h_max 12
_diffrn_reflns_limit_h_min -12
_diffrn_reflns_limit_k_max 12
_diffrn_reflns_limit_k_min -16
_diffrn_reflns_limit_l_max 15
_diffrn_reflns_limit_l_min -19
_diffrn_reflns_number 13045
_diffrn_reflns_theta_full 25.68
_diffrn_reflns_theta_max 25.68
_diffrn_reflns_theta_min 2.22
_exptl_absorpt_coefficient_mu 0.096
_exptl_absorpt_correction_T_max 0.9830
_exptl_absorpt_correction_T_min 0.9737
_exptl_absorpt_correction_type multi-scan
_exptl_absorpt_process_details sadabs
_exptl_crystal_density_diffrn 1.333
_exptl_crystal_density_method 'not measured'
_exptl_crystal_F_000 788
_exptl_crystal_size_max 0.28
_exptl_crystal_size_mid 0.21
_exptl_crystal_size_min 0.18
_refine_diff_density_max 0.343
_refine_diff_density_min -0.228
_refine_diff_density_rms 0.044
_refine_ls_extinction_method none
_refine_ls_goodness_of_fit_ref 1.021
_refine_ls_hydrogen_treatment constr
_refine_ls_matrix_type full
_refine_ls_number_parameters 508
_refine_ls_number_reflns 7019
_refine_ls_number_restraints 0
_refine_ls_restrained_S_all 1.021
_refine_ls_R_factor_all 0.1611
_refine_ls_R_factor_gt 0.0702
_refine_ls_shift/su_max 0.000
_refine_ls_shift/su_mean 0.000
_refine_ls_structure_factor_coef Fsqd
_refine_ls_weighting_details 'calc w=1/[\s^2^(Fo^2^)+(0.0881P)^2^+0.0000P] where P=(Fo^2^+2Fc^2^)/3'
_refine_ls_weighting_scheme calc
_refine_ls_wR_factor_gt 0.1562
_refine_ls_wR_factor_ref 0.1963
_reflns_number_gt 3432
_reflns_number_total 7019
_reflns_threshold_expression >2sigma(I)
_cod_data_source_file c8ce01655k2.cif
_cod_data_source_block 4.MeOH
_cod_depositor_comments
;
The following automatic conversions were performed:

'_symmetry_cell_setting' value 'Triclinic' changed to 'triclinic'
according to
/home/data/users/saulius/crontab/automatic-downloads/rss-feeds/RSC/lib/dictionaries/cif_core.dic
dictionary named 'cif_core.dic' version 2.4.2 from 2011-04-26.

Automatic conversion script
Id: cif_fix_values 4973 2017-02-22 13:04:09Z antanas 

 Adding full bibliography for 7231928--7231935.cif.
;
_cod_original_sg_symbol_H-M 'P-1   '
_cod_database_code 7231929

loop_
_symmetry_equiv_pos_as_xyz
'x, y, z'
'-x, -y, -z'

loop_
_atom_site_label
_atom_site_type_symbol
_atom_site_fract_x
_atom_site_fract_y
_atom_site_fract_z
_atom_site_U_iso_or_equiv
_atom_site_adp_type
_atom_site_occupancy
_atom_site_symmetry_multiplicity
_atom_site_calc_flag
_atom_site_refinement_flags
C1 C 0.3376(4) 0.3208(3) -0.1603(2) 0.0475(9) Uani 1 1 d .
C2 C 0.2380(4) 0.2399(3) -0.1167(2) 0.0482(9) Uani 1 1 d .
H2 H 0.1603 0.2509 -0.1417 0.058 Uiso 1 1 calc R
C3 C 0.2493(3) 0.1436(3) -0.0379(2) 0.0423(8) Uani 1 1 d .
C4 C 0.3643(4) 0.1288(3) -0.0029(2) 0.0443(9) Uani 1 1 d .
C5 C 0.4687(3) 0.2083(3) -0.0464(2) 0.0435(8) Uani 1 1 d .
C6 C 0.4526(4) 0.3038(3) -0.1246(2) 0.0481(9) Uani 1 1 d .
H6 H 0.5213 0.3592 -0.1548 0.058 Uiso 1 1 calc R
C7 C 0.3220(4) 0.4255(3) -0.2419(3) 0.0558(10) Uani 1 1 d .
C8 C 0.5914(4) 0.1939(3) -0.0056(3) 0.0514(9) Uani 1 1 d .
H8A H 0.6208 0.1161 0.0154 0.062 Uiso 1 1 calc R
H8B H 0.6671 0.2405 -0.0572 0.062 Uiso 1 1 calc R
C9 C 0.5605(3) 0.2247(3) 0.0790(2) 0.0460(9) Uani 1 1 d .
C10 C 0.5623(4) 0.3344(3) 0.0633(3) 0.0529(10) Uani 1 1 d .
H10 H 0.5849 0.3895 -0.0015 0.064 Uiso 1 1 calc R
C11 C 0.5318(4) 0.3652(3) 0.1399(3) 0.0598(11) Uani 1 1 d .
H11 H 0.5361 0.4407 0.1279 0.072 Uiso 1 1 calc R
C12 C 0.4952(4) 0.2857(3) 0.2342(3) 0.0565(10) Uani 1 1 d .
H12 H 0.4726 0.3074 0.2867 0.068 Uiso 1 1 calc R
C13 C 0.4907(4) 0.1755(3) 0.2535(2) 0.0469(9) Uani 1 1 d .
C14 C 0.5266(3) 0.1460(3) 0.1752(3) 0.0465(9) Uani 1 1 d .
C15 C 0.4523(4) 0.0903(3) 0.3579(2) 0.0579(10) Uani 1 1 d .
H15A H 0.5350 0.0476 0.3718 0.070 Uiso 1 1 calc R
H15B H 0.4280 0.1308 0.4001 0.070 Uiso 1 1 calc R
C16 C 0.3393(4) 0.0080(3) 0.3906(2) 0.0507(9) Uani 1 1 d .
C17 C 0.2157(4) 0.0315(3) 0.3629(2) 0.0464(9) Uani 1 1 d .
C18 C 0.3527(4) -0.0983(3) 0.4583(2) 0.0526(10) Uani 1 1 d .
H18 H 0.4340 -0.1181 0.4795 0.063 Uiso 1 1 calc R
C19 C 0.2494(4) -0.1768(3) 0.4958(2) 0.0489(9) Uani 1 1 d .
C20 C 0.1309(4) -0.1496(3) 0.4653(2) 0.0481(9) Uani 1 1 d .
H20 H 0.0621 -0.2042 0.4900 0.058 Uiso 1 1 calc R
C21 C 0.1104(3) -0.0450(3) 0.3996(2) 0.0439(8) Uani 1 1 d .
C22 C 0.2705(5) -0.2896(3) 0.5649(3) 0.0582(10) Uani 1 1 d .
C23 C 0.1766(4) 0.2248(3) 0.3070(3) 0.0526(9) Uani 1 1 d .
C24 C 0.1598(4) 0.3224(3) 0.2194(3) 0.0544(10) Uani 1 1 d .
C25 C 0.1855(4) 0.3199(3) 0.1304(3) 0.0619(11) Uani 1 1 d .
H25 H 0.2146 0.2533 0.1235 0.074 Uiso 1 1 calc R
C26 C 0.1693(5) 0.4134(4) 0.0504(3) 0.0818(14) Uani 1 1 d .
H26 H 0.1876 0.4111 -0.0114 0.098 Uiso 1 1 calc R
C27 C 0.1276(5) 0.5083(4) 0.0598(4) 0.0933(16) Uani 1 1 d .
H27 H 0.1152 0.5720 0.0046 0.112 Uiso 1 1 calc R
C28 C 0.1032(6) 0.5134(4) 0.1471(4) 0.1116(19) Uani 1 1 d .
H28 H 0.0736 0.5801 0.1534 0.134 Uiso 1 1 calc R
C29 C 0.1219(5) 0.4194(4) 0.2277(4) 0.0985(17) Uani 1 1 d .
H29 H 0.1080 0.4229 0.2887 0.118 Uiso 1 1 calc R
C30 C -0.0257(4) -0.0168(3) 0.3754(2) 0.0518(9) Uani 1 1 d .
H30A H -0.0773 0.0241 0.4134 0.062 Uiso 1 1 calc R
H30B H -0.0751 -0.0870 0.3996 0.062 Uiso 1 1 calc R
C31 C -0.0318(3) 0.0496(3) 0.2702(2) 0.0447(8) Uani 1 1 d .
C32 C -0.1184(4) 0.1385(3) 0.2469(3) 0.0539(10) Uani 1 1 d .
H32 H -0.1712 0.1596 0.2965 0.065 Uiso 1 1 calc R
C33 C -0.1289(4) 0.1966(3) 0.1529(3) 0.0566(10) Uani 1 1 d .
H33 H -0.1912 0.2557 0.1383 0.068 Uiso 1 1 calc R
C34 C -0.0501(4) 0.1696(3) 0.0804(3) 0.0556(10) Uani 1 1 d .
H34 H -0.0575 0.2118 0.0156 0.067 Uiso 1 1 calc R
C35 C 0.0413(3) 0.0818(3) 0.0985(2) 0.0450(9) Uani 1 1 d .
C36 C 0.0428(3) 0.0219(2) 0.1951(2) 0.0414(8) Uani 1 1 d .
C37 C 0.0707(5) -0.1681(3) 0.2434(3) 0.0657(11) Uani 1 1 d .
C38 C 0.1522(5) -0.2639(3) 0.2925(3) 0.0724(13) Uani 1 1 d .
C39 C 0.0944(7) -0.3671(4) 0.3361(4) 0.123(2) Uani 1 1 d .
H39 H 0.0071 -0.3763 0.3301 0.148 Uiso 1 1 calc R
C40 C 0.1614(11) -0.4570(5) 0.3882(5) 0.164(4) Uani 1 1 d .
H40 H 0.1207 -0.5280 0.4167 0.197 Uiso 1 1 calc R
C41 C 0.2812(11) -0.4462(7) 0.3993(5) 0.153(4) Uani 1 1 d .
H41 H 0.3244 -0.5087 0.4384 0.184 Uiso 1 1 calc R
C42 C 0.3447(7) -0.3431(6) 0.3537(4) 0.121(2) Uani 1 1 d .
H42 H 0.4331 -0.3355 0.3589 0.145 Uiso 1 1 calc R
C43 C 0.2777(6) -0.2519(4) 0.3006(3) 0.0888(15) Uani 1 1 d .
H43 H 0.3194 -0.1810 0.2700 0.107 Uiso 1 1 calc R
C44 C 0.1348(4) 0.0601(3) 0.0156(2) 0.0501(9) Uani 1 1 d .
H44A H 0.0826 0.0634 -0.0301 0.060 Uiso 1 1 calc R
H44B H 0.1729 -0.0149 0.0414 0.060 Uiso 1 1 calc R
C45 C 0.6726(8) 0.7886(7) 0.3697(8) 0.246(5) Uani 1 1 d .
H45A H 0.7412 0.7403 0.3501 0.369 Uiso 1 1 calc R
H45B H 0.5818 0.7603 0.3823 0.369 Uiso 1 1 calc R
H45C H 0.6841 0.7906 0.4289 0.369 Uiso 1 1 calc R
O1 O 0.4109(3) 0.5007(2) -0.2736(2) 0.0788(9) Uani 1 1 d .
O2 O 0.2217(3) 0.4392(2) -0.2772(2) 0.0846(10) Uani 1 1 d .
H2A H 0.2062 0.5164 -0.3252 0.101 Uiso 1 1 d R
O3 O 0.3694(3) 0.03235(18) 0.07557(16) 0.0565(7) Uani 1 1 d .
H3 H 0.4224 0.0397 0.1051 0.085 Uiso 1 1 calc R
O4 O 0.3825(3) -0.3117(2) 0.5869(2) 0.0888(10) Uani 1 1 d .
H4A H 0.4013 -0.3873 0.6390 0.107 Uiso 1 1 d R
O5 O 0.1774(3) -0.3609(2) 0.5984(2) 0.0774(9) Uani 1 1 d .
O6 O 0.1712(3) 0.2226(2) 0.3851(2) 0.0758(8) Uani 1 1 d .
O7 O 0.1997(3) 0.13415(18) 0.28865(16) 0.0529(7) Uani 1 1 d .
O8 O 0.1267(2) -0.07162(18) 0.22227(15) 0.0488(6) Uani 1 1 d .
O9 O -0.0344(4) -0.1757(2) 0.2269(3) 0.1096(13) Uani 1 1 d .
O10 O 0.5234(3) 0.03650(18) 0.18962(18) 0.0606(7) Uani 1 1 d .
H10A H 0.5708 -0.0014 0.2282 0.091 Uiso 1 1 calc R
O11 O 0.6883(4) 0.8968(3) 0.2941(3) 0.1302(14) Uani 1 1 d .
H11A H 0.7787 0.9053 0.2530 0.195 Uiso 1 1 d R

loop_
_atom_site_aniso_label
_atom_site_aniso_U_11
_atom_site_aniso_U_22
_atom_site_aniso_U_33
_atom_site_aniso_U_23
_atom_site_aniso_U_13
_atom_site_aniso_U_12
C1 0.057(2) 0.043(2) 0.0388(18) -0.0095(16) -0.0169(18) -0.0039(18)
C2 0.054(2) 0.046(2) 0.0424(19) -0.0115(16) -0.0175(18) -0.0068(18)
C3 0.045(2) 0.045(2) 0.0371(18) -0.0141(15) -0.0118(16) -0.0075(16)
C4 0.056(2) 0.035(2) 0.0367(18) -0.0112(15) -0.0104(17) -0.0002(17)
C5 0.045(2) 0.044(2) 0.0385(18) -0.0149(16) -0.0091(16) -0.0025(17)
C6 0.054(2) 0.043(2) 0.045(2) -0.0144(16) -0.0112(18) -0.0066(17)
C7 0.058(3) 0.053(3) 0.051(2) -0.0135(18) -0.017(2) -0.006(2)
C8 0.041(2) 0.049(2) 0.055(2) -0.0132(17) -0.0098(18) -0.0060(17)
C9 0.033(2) 0.044(2) 0.054(2) -0.0091(17) -0.0174(17) -0.0031(16)
C10 0.049(2) 0.045(2) 0.053(2) -0.0034(17) -0.0199(19) -0.0087(17)
C11 0.061(3) 0.037(2) 0.078(3) -0.013(2) -0.026(2) -0.0065(18)
C12 0.059(3) 0.050(3) 0.067(3) -0.022(2) -0.026(2) -0.0085(18)
C13 0.048(2) 0.040(2) 0.054(2) -0.0110(16) -0.0242(18) -0.0084(16)
C14 0.041(2) 0.035(2) 0.064(2) -0.0126(17) -0.0268(18) -0.0044(15)
C15 0.066(3) 0.058(2) 0.051(2) -0.0130(18) -0.030(2) -0.011(2)
C16 0.062(3) 0.053(2) 0.0353(18) -0.0096(16) -0.0202(18) -0.0080(18)
C17 0.060(3) 0.041(2) 0.0367(18) -0.0097(15) -0.0206(18) 0.0000(18)
C18 0.061(3) 0.052(2) 0.0419(19) -0.0079(17) -0.0259(18) -0.0021(19)
C19 0.061(3) 0.043(2) 0.0381(19) -0.0081(16) -0.0172(18) -0.0039(18)
C20 0.054(2) 0.042(2) 0.0396(19) -0.0082(16) -0.0104(17) -0.0087(17)
C21 0.046(2) 0.045(2) 0.0344(18) -0.0096(15) -0.0105(16) -0.0060(17)
C22 0.068(3) 0.051(3) 0.046(2) -0.0056(18) -0.021(2) -0.003(2)
C23 0.049(2) 0.051(3) 0.048(2) -0.0133(19) -0.0080(18) -0.0018(18)
C24 0.051(2) 0.040(2) 0.060(2) -0.0106(18) -0.0079(19) -0.0045(17)
C25 0.070(3) 0.046(2) 0.062(3) -0.0114(19) -0.025(2) 0.0047(19)
C26 0.100(4) 0.060(3) 0.065(3) -0.003(2) -0.027(3) -0.004(3)
C27 0.089(4) 0.056(3) 0.091(4) 0.007(3) -0.017(3) 0.001(3)
C28 0.138(5) 0.052(3) 0.108(4) -0.016(3) -0.008(4) 0.021(3)
C29 0.127(5) 0.056(3) 0.086(3) -0.024(3) 0.002(3) 0.007(3)
C30 0.053(2) 0.050(2) 0.044(2) -0.0119(16) -0.0081(17) -0.0071(17)
C31 0.041(2) 0.041(2) 0.046(2) -0.0100(16) -0.0118(17) -0.0052(16)
C32 0.046(2) 0.053(2) 0.053(2) -0.0156(18) -0.0095(19) 0.0009(19)
C33 0.040(2) 0.050(2) 0.066(3) -0.0102(19) -0.017(2) 0.0076(17)
C34 0.049(2) 0.054(2) 0.053(2) -0.0034(18) -0.025(2) -0.0044(19)
C35 0.043(2) 0.044(2) 0.048(2) -0.0112(16) -0.0195(18) -0.0107(17)
C36 0.036(2) 0.0337(19) 0.049(2) -0.0067(15) -0.0175(17) -0.0034(15)
C37 0.082(3) 0.052(3) 0.065(3) -0.020(2) -0.028(2) -0.005(2)
C38 0.100(4) 0.050(3) 0.063(3) -0.021(2) -0.026(3) 0.016(3)
C39 0.179(6) 0.060(4) 0.124(5) -0.022(3) -0.058(4) 0.006(4)
C40 0.282(12) 0.067(4) 0.138(6) -0.019(4) -0.102(7) 0.045(6)
C41 0.227(10) 0.117(6) 0.107(5) -0.040(4) -0.080(6) 0.097(7)
C42 0.129(5) 0.123(5) 0.104(4) -0.045(4) -0.044(4) 0.068(5)
C43 0.095(4) 0.095(4) 0.072(3) -0.034(3) -0.033(3) 0.045(3)
C44 0.054(2) 0.049(2) 0.052(2) -0.0170(17) -0.0216(19) -0.0077(18)
C45 0.150(8) 0.141(7) 0.365(15) -0.111(9) 0.082(8) -0.018(6)
O1 0.084(2) 0.0466(17) 0.086(2) 0.0046(14) -0.0373(17) -0.0183(15)
O2 0.099(2) 0.0558(18) 0.081(2) 0.0097(14) -0.0522(19) -0.0162(16)
O3 0.0621(18) 0.0462(15) 0.0534(15) -0.0050(12) -0.0245(13) -0.0099(12)
O4 0.086(2) 0.0600(19) 0.090(2) 0.0169(14) -0.0487(19) -0.0132(16)
O5 0.078(2) 0.0514(18) 0.0777(19) 0.0072(13) -0.0315(16) -0.0143(15)
O6 0.097(2) 0.0691(19) 0.0545(17) -0.0238(14) -0.0111(16) 0.0007(15)
O7 0.0724(18) 0.0358(14) 0.0434(13) -0.0022(11) -0.0256(12) -0.0041(12)
O8 0.0509(16) 0.0404(15) 0.0503(14) -0.0097(11) -0.0203(12) 0.0003(12)
O9 0.118(3) 0.063(2) 0.164(3) -0.031(2) -0.081(3) -0.0140(19)
O10 0.078(2) 0.0389(15) 0.0650(17) -0.0099(12) -0.0369(14) -0.0001(13)
O11 0.102(3) 0.106(3) 0.176(4) -0.039(3) -0.062(3) 0.016(2)

loop_
_atom_type_symbol
_atom_type_description
_atom_type_scat_dispersion_real
_atom_type_scat_dispersion_imag
_atom_type_scat_source
C C 0.0033 0.0016 'International Tables Vol C Tables 4.2.6.8 and 6.1.1.4'
H H 0.0000 0.0000 'International Tables Vol C Tables 4.2.6.8 and 6.1.1.4'
O O 0.0106 0.0060 'International Tables Vol C Tables 4.2.6.8 and 6.1.1.4'

loop_
_geom_angle_atom_site_label_1
_geom_angle_atom_site_label_2
_geom_angle_atom_site_label_3
_geom_angle
C2 C1 C6 119.3(3)
C2 C1 C7 120.9(3)
C6 C1 C7 119.7(3)
C3 C2 C1 121.3(3)
C3 C2 H2 119.4
C1 C2 H2 119.4
C2 C3 C4 118.4(3)
C2 C3 C44 121.3(3)
C4 C3 C44 120.1(3)
O3 C4 C3 115.8(3)
O3 C4 C5 122.3(3)
C3 C4 C5 121.9(3)
C6 C5 C4 117.7(3)
C6 C5 C8 120.5(3)
C4 C5 C8 121.7(3)
C5 C6 C1 121.4(3)
C5 C6 H6 119.3
C1 C6 H6 119.3
O2 C7 O1 121.8(3)
O2 C7 C1 120.0(3)
O1 C7 C1 118.2(3)
C9 C8 C5 111.6(3)
C9 C8 H8A 109.3
C5 C8 H8A 109.3
C9 C8 H8B 109.3
C5 C8 H8B 109.3
H8A C8 H8B 108.0
C10 C9 C14 117.7(3)
C10 C9 C8 120.1(3)
C14 C9 C8 122.2(3)
C11 C10 C9 121.3(3)
C11 C10 H10 119.4
C9 C10 H10 119.4
C10 C11 C12 119.6(3)
C10 C11 H11 120.2
C12 C11 H11 120.2
C13 C12 C11 121.2(4)
C13 C12 H12 119.4
C11 C12 H12 119.4
C12 C13 C14 118.1(3)
C12 C13 C15 119.8(3)
C14 C13 C15 122.0(3)
O10 C14 C13 121.0(3)
O10 C14 C9 116.9(3)
C13 C14 C9 122.0(3)
C16 C15 C13 120.3(3)
C16 C15 H15A 107.2
C13 C15 H15A 107.2
C16 C15 H15B 107.2
C13 C15 H15B 107.2
H15A C15 H15B 106.9
C18 C16 C17 116.1(3)
C18 C16 C15 118.3(3)
C17 C16 C15 125.5(3)
C21 C17 O7 116.9(3)
C21 C17 C16 123.7(3)
O7 C17 C16 119.2(3)
C16 C18 C19 121.5(3)
C16 C18 H18 119.2
C19 C18 H18 119.2
C20 C19 C18 120.0(3)
C20 C19 C22 120.5(3)
C18 C19 C22 119.4(3)
C21 C20 C19 121.3(3)
C21 C20 H20 119.4
C19 C20 H20 119.4
C20 C21 C17 117.4(3)
C20 C21 C30 119.1(3)
C17 C21 C30 123.3(3)
O4 C22 O5 122.3(3)
O4 C22 C19 118.2(4)
O5 C22 C19 119.4(4)
O6 C23 O7 122.6(3)
O6 C23 C24 126.7(4)
O7 C23 C24 110.7(3)
C29 C24 C25 119.2(4)
C29 C24 C23 118.5(4)
C25 C24 C23 122.3(3)
C24 C25 C26 120.3(4)
C24 C25 H25 119.8
C26 C25 H25 119.8
C27 C26 C25 120.1(4)
C27 C26 H26 119.9
C25 C26 H26 119.9
C26 C27 C28 120.7(4)
C26 C27 H27 119.7
C28 C27 H27 119.7
C27 C28 C29 119.2(5)
C27 C28 H28 120.4
C29 C28 H28 120.4
C24 C29 C28 120.4(5)
C24 C29 H29 119.8
C28 C29 H29 119.8
C21 C30 C31 119.6(3)
C21 C30 H30A 107.4
C31 C30 H30A 107.4
C21 C30 H30B 107.4
C31 C30 H30B 107.4
H30A C30 H30B 106.9
C32 C31 C36 117.4(3)
C32 C31 C30 120.1(3)
C36 C31 C30 122.5(3)
C33 C32 C31 120.7(4)
C33 C32 H32 119.7
C31 C32 H32 119.7
C34 C33 C32 120.2(3)
C34 C33 H33 119.9
C32 C33 H33 119.9
C33 C34 C35 122.1(3)
C33 C34 H34 118.9
C35 C34 H34 118.9
C36 C35 C34 115.6(3)
C36 C35 C44 123.7(3)
C34 C35 C44 120.6(3)
C35 C36 C31 123.8(3)
C35 C36 O8 120.4(3)
C31 C36 O8 115.8(3)
O9 C37 O8 123.7(4)
O9 C37 C38 124.2(4)
O8 C37 C38 112.0(4)
C43 C38 C39 119.2(5)
C43 C38 C37 122.3(4)
C39 C38 C37 118.4(5)
C40 C39 C38 120.6(7)
C40 C39 H39 119.7
C38 C39 H39 119.7
C41 C40 C39 120.9(8)
C41 C40 H40 119.5
C39 C40 H40 119.5
C40 C41 C42 119.9(7)
C40 C41 H41 120.0
C42 C41 H41 120.0
C43 C42 C41 119.3(7)
C43 C42 H42 120.3
C41 C42 H42 120.3
C38 C43 C42 119.9(6)
C38 C43 H43 120.1
C42 C43 H43 120.1
C35 C44 C3 111.1(3)
C35 C44 H44A 109.4
C3 C44 H44A 109.4
C35 C44 H44B 109.4
C3 C44 H44B 109.4
H44A C44 H44B 108.0
O11 C45 H45A 109.5
O11 C45 H45B 109.5
H45A C45 H45B 109.5
O11 C45 H45C 109.5
H45A C45 H45C 109.5
H45B C45 H45C 109.5
C7 O2 H2A 117.3
C4 O3 H3 109.5
C22 O4 H4A 122.2
C23 O7 C17 120.0(3)
C37 O8 C36 115.8(3)
C14 O10 H10A 109.5
C45 O11 H11A 109.0

loop_
_geom_bond_atom_site_label_1
_geom_bond_atom_site_label_2
_geom_bond_distance
C1 C2 1.383(4)
C1 C6 1.394(4)
C1 C7 1.472(5)
C2 C3 1.377(4)
C2 H2 0.9500
C3 C4 1.391(4)
C3 C44 1.509(4)
C4 O3 1.362(4)
C4 C5 1.406(4)
C5 C6 1.377(4)
C5 C8 1.518(4)
C6 H6 0.9500
C7 O2 1.256(4)
C7 O1 1.272(4)
C8 C9 1.497(5)
C8 H8A 0.9900
C8 H8B 0.9900
C9 C10 1.385(5)
C9 C14 1.397(5)
C10 C11 1.380(5)
C10 H10 0.9500
C11 C12 1.381(5)
C11 H11 0.9500
C12 C13 1.379(5)
C12 H12 0.9500
C13 C14 1.392(5)
C13 C15 1.516(5)
C14 O10 1.389(4)
C15 C16 1.513(5)
C15 H15A 0.9900
C15 H15B 0.9900
C16 C18 1.388(4)
C16 C17 1.408(5)
C17 C21 1.395(4)
C17 O7 1.403(4)
C18 C19 1.394(5)
C18 H18 0.9500
C19 C20 1.381(5)
C19 C22 1.473(5)
C20 C21 1.377(4)
C20 H20 0.9500
C21 C30 1.511(5)
C22 O4 1.255(4)
C22 O5 1.263(4)
C23 O6 1.199(4)
C23 O7 1.347(4)
C23 C24 1.476(5)
C24 C29 1.365(5)
C24 C25 1.365(5)
C25 C26 1.380(5)
C25 H25 0.9500
C26 C27 1.352(6)
C26 H26 0.9500
C27 C28 1.354(7)
C27 H27 0.9500
C28 C29 1.395(6)
C28 H28 0.9500
C29 H29 0.9500
C30 C31 1.521(4)
C30 H30A 0.9900
C30 H30B 0.9900
C31 C32 1.384(5)
C31 C36 1.391(4)
C32 C33 1.373(5)
C32 H32 0.9500
C33 C34 1.365(5)
C33 H33 0.9500
C34 C35 1.401(5)
C34 H34 0.9500
C35 C36 1.385(4)
C35 C44 1.509(5)
C36 O8 1.414(4)
C37 O9 1.196(5)
C37 O8 1.342(4)
C37 C38 1.488(6)
C38 C43 1.357(6)
C38 C39 1.372(6)
C39 C40 1.370(8)
C39 H39 0.9500
C40 C41 1.315(10)
C40 H40 0.9500
C41 C42 1.395(10)
C41 H41 0.9500
C42 C43 1.387(6)
C42 H42 0.9500
C43 H43 0.9500
C44 H44A 0.9900
C44 H44B 0.9900
C45 O11 1.421(9)
C45 H45A 0.9800
C45 H45B 0.9800
C45 H45C 0.9800
O2 H2A 1.0140
O3 H3 0.8400
O4 H4A 1.0345
O10 H10A 0.8400
O11 H11A 0.9600

loop_
_geom_torsion_atom_site_label_1
_geom_torsion_atom_site_label_2
_geom_torsion_atom_site_label_3
_geom_torsion_atom_site_label_4
_geom_torsion
C6 C1 C2 C3 1.0(5)
C7 C1 C2 C3 -177.4(3)
C1 C2 C3 C4 -0.3(5)
C1 C2 C3 C44 174.0(3)
C2 C3 C4 O3 179.6(3)
C44 C3 C4 O3 5.1(4)
C2 C3 C4 C5 -0.9(5)
C44 C3 C4 C5 -175.3(3)
O3 C4 C5 C6 -179.1(3)
C3 C4 C5 C6 1.4(5)
O3 C4 C5 C8 -2.9(5)
C3 C4 C5 C8 177.6(3)
C4 C5 C6 C1 -0.7(5)
C8 C5 C6 C1 -177.0(3)
C2 C1 C6 C5 -0.5(5)
C7 C1 C6 C5 178.0(3)
C2 C1 C7 O2 -4.9(5)
C6 C1 C7 O2 176.7(3)
C2 C1 C7 O1 174.0(3)
C6 C1 C7 O1 -4.4(5)
C6 C5 C8 C9 95.6(4)
C4 C5 C8 C9 -80.5(4)
C5 C8 C9 C10 -80.9(4)
C5 C8 C9 C14 97.8(4)
C14 C9 C10 C11 0.1(5)
C8 C9 C10 C11 178.8(3)
C9 C10 C11 C12 -1.8(6)
C10 C11 C12 C13 1.2(6)
C11 C12 C13 C14 1.1(5)
C11 C12 C13 C15 179.0(3)
C12 C13 C14 O10 -179.5(3)
C15 C13 C14 O10 2.6(5)
C12 C13 C14 C9 -2.9(5)
C15 C13 C14 C9 179.3(3)
C10 C9 C14 O10 179.1(3)
C8 C9 C14 O10 0.4(5)
C10 C9 C14 C13 2.3(5)
C8 C9 C14 C13 -176.4(3)
C12 C13 C15 C16 126.8(4)
C14 C13 C15 C16 -55.3(5)
C13 C15 C16 C18 143.8(4)
C13 C15 C16 C17 -40.4(5)
C18 C16 C17 C21 0.1(5)
C15 C16 C17 C21 -175.7(3)
C18 C16 C17 O7 -174.4(3)
C15 C16 C17 O7 9.7(5)
C17 C16 C18 C19 0.2(5)
C15 C16 C18 C19 176.4(3)
C16 C18 C19 C20 0.5(5)
C16 C18 C19 C22 177.9(3)
C18 C19 C20 C21 -1.6(5)
C22 C19 C20 C21 -179.0(3)
C19 C20 C21 C17 1.9(5)
C19 C20 C21 C30 -174.6(3)
O7 C17 C21 C20 173.5(3)
C16 C17 C21 C20 -1.1(5)
O7 C17 C21 C30 -10.2(5)
C16 C17 C21 C30 175.2(3)
C20 C19 C22 O4 176.6(4)
C18 C19 C22 O4 -0.9(5)
C20 C19 C22 O5 -2.1(5)
C18 C19 C22 O5 -179.5(4)
O6 C23 C24 C29 -6.6(6)
O7 C23 C24 C29 173.3(4)
O6 C23 C24 C25 171.1(4)
O7 C23 C24 C25 -9.0(5)
C29 C24 C25 C26 -1.9(6)
C23 C24 C25 C26 -179.5(4)
C24 C25 C26 C27 -0.2(7)
C25 C26 C27 C28 1.0(8)
C26 C27 C28 C29 0.1(9)
C25 C24 C29 C28 3.0(7)
C23 C24 C29 C28 -179.2(5)
C27 C28 C29 C24 -2.2(9)
C20 C21 C30 C31 -137.1(3)
C17 C21 C30 C31 46.7(5)
C21 C30 C31 C32 -132.9(3)
C21 C30 C31 C36 50.1(5)
C36 C31 C32 C33 -0.2(5)
C30 C31 C32 C33 -177.4(3)
C31 C32 C33 C34 -2.4(6)
C32 C33 C34 C35 1.3(6)
C33 C34 C35 C36 2.2(5)
C33 C34 C35 C44 -175.0(3)
C34 C35 C36 C31 -5.0(5)
C44 C35 C36 C31 172.2(3)
C34 C35 C36 O8 177.1(3)
C44 C35 C36 O8 -5.8(5)
C32 C31 C36 C35 4.1(5)
C30 C31 C36 C35 -178.8(3)
C32 C31 C36 O8 -177.9(3)
C30 C31 C36 O8 -0.8(4)
O9 C37 C38 C43 172.8(5)
O8 C37 C38 C43 -9.1(6)
O9 C37 C38 C39 -11.3(7)
O8 C37 C38 C39 166.8(4)
C43 C38 C39 C40 0.7(8)
C37 C38 C39 C40 -175.3(5)
C38 C39 C40 C41 1.4(12)
C39 C40 C41 C42 -3.2(13)
C40 C41 C42 C43 3.0(11)
C39 C38 C43 C42 -0.9(7)
C37 C38 C43 C42 174.9(4)
C41 C42 C43 C38 -0.9(8)
C36 C35 C44 C3 -102.4(4)
C34 C35 C44 C3 74.6(4)
C2 C3 C44 C35 -91.0(4)
C4 C3 C44 C35 83.3(4)
O6 C23 O7 C17 1.3(5)
C24 C23 O7 C17 -178.6(3)
C21 C17 O7 C23 108.7(4)
C16 C17 O7 C23 -76.4(4)
O9 C37 O8 C36 11.2(6)
C38 C37 O8 C36 -166.9(3)
C35 C36 O8 C37 -89.5(4)
C31 C36 O8 C37 92.4(4)
